data_7059872
loop_
_publ_author_name
'Shi, Yang'
'Wang, Gangqiang'
'Wang, Hang'
'Deng, Bin'
'Gao, Tao'
'Wang, Jian'
'Guo, Haibing'
'Wu, Minghu'
'Sun, Shaofa'

_publ_section_title
;
 Cu-catalyzed cyclization to construct indoles from
 N-(ortho-chloromethyl)aryl carbamates and terminal alkynes via a one-pot
 reaction
;
_journal_issue 34
_journal_name_full 'New Journal of Chemistry'
_journal_page_first 14477
_journal_page_last 14480
_journal_paper_doi 10.1039/D0NJ01981J
_journal_volume 44
_journal_year 2020
_chemical_formula_moiety 'C18 H17 N O2'
_chemical_formula_sum 'C18 H17 N O2'
_chemical_formula_weight 279.32
_space_group_crystal_system monoclinic
_space_group_IT_number 14
_space_group_name_Hall '-P 2ybc'
_space_group_name_H-M_alt 'P 1 21/c 1'
_atom_sites_solution_hydrogens geom
_atom_sites_solution_primary dual
_audit_creation_date 2019-01-24
_audit_creation_method
;
Olex2 1.2
(compiled 2018.05.29 svn.r3508 for OlexSys, GUI svn.r5506)
;
_audit_update_record
;
2020-04-08 deposited with the CCDC.	2020-07-27 downloaded from the CCDC.
;
_cell_angle_alpha 90
_cell_angle_beta 105.459(11)
_cell_angle_gamma 90
_cell_formula_units_Z 8
_cell_length_a 9.7871(13)
_cell_length_b 28.773(3)
_cell_length_c 10.9288(12)
_cell_measurement_reflns_used 2881
_cell_measurement_temperature 293.02(10)
_cell_measurement_theta_max 73.2030
_cell_measurement_theta_min 4.4020
_cell_volume 2966.3(6)
_computing_cell_refinement 'CrysAlisPro 1.171.38.43f (Rigaku OD, 2015)'
_computing_data_collection 'CrysAlisPro 1.171.38.43f (Rigaku OD, 2015)'
_computing_data_reduction 'CrysAlisPro 1.171.38.43f (Rigaku OD, 2015)'
_computing_molecular_graphics 'Olex2 (Dolomanov et al., 2009)'
_computing_publication_material 'Olex2 (Dolomanov et al., 2009)'
_computing_structure_refinement 'ShelXL (Sheldrick, 2015)'
_computing_structure_solution 'ShelXT (Sheldrick, 2015)'
_diffrn_ambient_environment air
_diffrn_ambient_temperature 293.02(10)
_diffrn_detector 'CCD plate'
_diffrn_detector_area_resol_mean 5.2684
_diffrn_detector_type AtlasS2
_diffrn_measured_fraction_theta_full 0.998
_diffrn_measured_fraction_theta_max 0.955
_diffrn_measurement_details
;
List of Runs (angles in degrees, time in seconds):

  # Type    Start    End  Width  t~exp~   \w     \q     \k     \f   Frames
#--------------------------------------------------------------------------
  1  \w     20.00 113.00   1.00    1.00    --   40.98  57.00  90.00   93
  2  \w     96.00 124.00   1.00    1.80    --  107.58 123.00  -4.00   28
  3  \w    112.00 178.00   1.00    1.80    --  107.58  77.00 -30.00   66
  4  \w    144.00 178.00   1.00    1.80    --  107.58  30.00-180.00   34
  5  \w    115.00 140.00   1.00    1.80    --  107.58 -77.00 -90.00   25
  6  \w     80.00 122.00   1.00    1.80    --  107.58  30.00-180.00   42
  7  \w     32.00  68.00   1.00    1.80    --  107.58 -77.00 -90.00   36
  8  \w     37.00 108.00   1.00    1.80    --  107.58 -94.00-120.00   71
  9  \w     43.00 132.00   1.00    1.80    --  107.58 -45.00   0.00   89
 10  \w     29.00 109.00   1.00    1.80    --  107.58 -94.00 -30.00   80
 11  \w    -51.00 -17.00   1.00    1.00    --  -40.98 -37.00-120.00   34
 12  \w   -115.00 -59.00   1.00    1.00    --  -40.98 -37.00-120.00   56
 13  \w    -95.00 -36.00   1.00    1.00    --  -40.98 125.00  90.00   59
;
_diffrn_measurement_device 'four-circle diffractometer'
_diffrn_measurement_device_type 'SuperNova, Dual, Cu at zero, AtlasS2'
_diffrn_measurement_method '\w scans'
_diffrn_orient_matrix_type 'CrysAlisPro convention (1999,Acta A55,543-557)'
_diffrn_orient_matrix_UB_11 -0.0540168000
_diffrn_orient_matrix_UB_12 0.0385907000
_diffrn_orient_matrix_UB_13 -0.0986946000
_diffrn_orient_matrix_UB_21 -0.0369305000
_diffrn_orient_matrix_UB_22 -0.0368384000
_diffrn_orient_matrix_UB_23 -0.1061333000
_diffrn_orient_matrix_UB_31 -0.1496326000
_diffrn_orient_matrix_UB_32 -0.0047920000
_diffrn_orient_matrix_UB_33 0.0192428000
_diffrn_radiation_monochromator mirror
_diffrn_radiation_probe x-ray
_diffrn_radiation_type CuK\a
_diffrn_radiation_wavelength 1.54184
_diffrn_reflns_av_R_equivalents 0.0635
_diffrn_reflns_av_unetI/netI 0.0681
_diffrn_reflns_Laue_measured_fraction_full 0.998
_diffrn_reflns_Laue_measured_fraction_max 0.955
_diffrn_reflns_limit_h_max 8
_diffrn_reflns_limit_h_min -12
_diffrn_reflns_limit_k_max 35
_diffrn_reflns_limit_k_min -33
_diffrn_reflns_limit_l_max 13
_diffrn_reflns_limit_l_min -12
_diffrn_reflns_number 11974
_diffrn_reflns_point_group_measured_fraction_full 0.998
_diffrn_reflns_point_group_measured_fraction_max 0.955
_diffrn_reflns_theta_full 67.684
_diffrn_reflns_theta_max 74.954
_diffrn_reflns_theta_min 4.470
_diffrn_source 'micro-focus sealed X-ray tube'
_diffrn_source_type 'SuperNova (Cu) X-ray Source'
_exptl_absorpt_coefficient_mu 0.650
_exptl_absorpt_correction_T_max 1.00000
_exptl_absorpt_correction_T_min 0.31671
_exptl_absorpt_correction_type multi-scan
_exptl_absorpt_process_details
;
CrysAlisPro 1.171.38.43f (Rigaku Oxford Diffraction, 2015)
Empirical absorption correction using spherical harmonics,
 implemented in SCALE3 ABSPACK scaling algorithm.
;
_exptl_crystal_colour colourless
_exptl_crystal_colour_primary colourless
_exptl_crystal_density_diffrn 1.251
_exptl_crystal_description block
_exptl_crystal_F_000 1184
_exptl_crystal_size_max 0.14
_exptl_crystal_size_mid 0.12
_exptl_crystal_size_min 0.11
_refine_diff_density_max 0.457
_refine_diff_density_min -0.341
_refine_diff_density_rms 0.094
_refine_ls_extinction_method none
_refine_ls_goodness_of_fit_ref 1.089
_refine_ls_hydrogen_treatment constr
_refine_ls_matrix_type full
_refine_ls_number_parameters 381
_refine_ls_number_reflns 5845
_refine_ls_number_restraints 0
_refine_ls_restrained_S_all 1.089
_refine_ls_R_factor_all 0.1236
_refine_ls_R_factor_gt 0.0941
_refine_ls_shift/su_max 0.000
_refine_ls_shift/su_mean 0.000
_refine_ls_structure_factor_coef Fsqd
_refine_ls_weighting_details 'w=1/[\s^2^(Fo^2^)+(0.1391P)^2^+8.9962P] where P=(Fo^2^+2Fc^2^)/3'
_refine_ls_weighting_scheme calc
_refine_ls_wR_factor_gt 0.3152
_refine_ls_wR_factor_ref 0.3292
_reflns_Friedel_coverage 0.000
_reflns_number_gt 4334
_reflns_number_total 5845
_reflns_threshold_expression 'I > 2\s(I)'
_cod_data_source_file d0nj01981j2.cif
_cod_data_source_block fy-o-2
_cod_depositor_comments
;Adding full bibliography for 7059872--7059873.cif.

 Adding full bibliography for 7059872--7059873.cif.
;
_cod_database_code 7059872
_shelx_shelxl_version_number 2018/3
_shelx_space_group_comment
;
The symmetry employed for this shelxl refinement is uniquely defined
by the following loop, which should always be used as a source of
symmetry information in preference to the above space-group names.
They are only intended as comments.
;
_reflns_odcompleteness_completeness 99.76
_reflns_odcompleteness_iscentric 1
_reflns_odcompleteness_theta 66.97
_olex2_refinement_description
;
1. Fixed Uiso
 At 1.2 times of:
  All C(H) groups, All C(H,H) groups, All N(H) groups
 At 1.5 times of:
  All C(H,H,H) groups
2.a Secondary CH2 refined with riding coordinates:
 C00M(H00A,H00B), C9(H9A,H9B), C17(H17A,H17B), C010(H01A,H01B)
2.b Aromatic/amide H refined with riding coordinates:
 N1(H1), N006(H006), C14(H14), C00G(H00G), C00I(H00I), C00K(H00K), C00P(H00P),
 C6(H6), C11(H11), C00T(H00T), C00U(H00U), C00V(H00V), C13(H13), C12(H12),
 C00Y(H00Y), C2(H2), C011(H011), C5(H5), C4(H4), C3(H3)
2.c Idealised Me refined as rotating group:
 C18(H18A,H18B,H18C), C015(H01C,H01D,H01E)
;
_olex2_submission_special_instructions 'No special instructions were received'
_oxdiff_exptl_absorpt_empirical_details
;
Empirical correction (ABSPACK) includes:
- Absorption correction using spherical harmonics
- Frame scaling
;
_oxdiff_exptl_absorpt_empirical_full_max 2.561
_oxdiff_exptl_absorpt_empirical_full_min 0.477

loop_
_space_group_symop_operation_xyz
'x, y, z'
'-x, y+1/2, -z+1/2'
'-x, -y, -z'
'x, -y-1/2, z-1/2'

loop_
_atom_site_label
_atom_site_type_symbol
_atom_site_fract_x
_atom_site_fract_y
_atom_site_fract_z
_atom_site_U_iso_or_equiv
_atom_site_adp_type
_atom_site_occupancy
_atom_site_site_symmetry_order
_atom_site_calc_flag
_atom_site_refinement_flags_posn
_atom_site_refinement_flags_adp
_atom_site_refinement_flags_occupancy
_atom_site_disorder_assembly
_atom_site_disorder_group
O2 O 0.1376(3) 0.47853(11) 0.6660(3) 0.0315(7) Uani 1 1 d . . . . .
O002 O 0.6489(3) 0.48662(10) 0.6684(3) 0.0319(7) Uani 1 1 d . . . . .
O1 O -0.0072(3) 0.50830(11) 0.7773(3) 0.0349(7) Uani 1 1 d . . . . .
O004 O 0.5044(3) 0.50835(11) 0.7890(3) 0.0358(7) Uani 1 1 d . . . . .
N1 N 0.2233(3) 0.53190(12) 0.8115(3) 0.0288(8) Uani 1 1 d . . . . .
H1 H 0.298408 0.528261 0.785853 0.035 Uiso 1 1 calc R . . . .
N006 N 0.7221(3) 0.54189(12) 0.8111(3) 0.0288(8) Uani 1 1 d . . . . .
H006 H 0.790917 0.543020 0.775996 0.035 Uiso 1 1 calc R . . . .
C007 C 0.6615(4) 0.69510(15) 0.5188(4) 0.0271(9) Uani 1 1 d . . . . .
C8 C 0.2912(4) 0.64469(15) 0.7021(4) 0.0284(9) Uani 1 1 d . . . . .
C16 C 0.1086(4) 0.50640(14) 0.7554(4) 0.0266(8) Uani 1 1 d . . . . .
C15 C 0.2284(4) 0.56451(15) 0.9104(4) 0.0282(9) Uani 1 1 d . . . . .
C00B C 0.6157(4) 0.51203(14) 0.7603(4) 0.0267(9) Uani 1 1 d . . . . .
C00C C 0.7318(4) 0.57156(15) 0.9166(4) 0.0279(9) Uani 1 1 d . . . . .
C00D C 0.8021(4) 0.64768(15) 0.7187(4) 0.0295(9) Uani 1 1 d . . . . .
C14 C 0.1648(4) 0.55452(16) 1.0068(4) 0.0315(9) Uani 1 1 d . . . . .
H14 H 0.119830 0.526080 1.007340 0.038 Uiso 1 1 calc R . . . .
C7 C 0.2272(4) 0.66701(15) 0.6116(4) 0.0301(9) Uani 1 1 d . . . . .
C00G C 0.6558(4) 0.74332(16) 0.5261(4) 0.0314(9) Uani 1 1 d . . . . .
H00G H 0.694172 0.758018 0.603387 0.038 Uiso 1 1 calc R . . . .
C00H C 0.7331(4) 0.66837(15) 0.6283(4) 0.0299(9) Uani 1 1 d . . . . .
C00I C 0.6619(4) 0.56154(16) 1.0088(4) 0.0311(9) Uani 1 1 d . . . . .
H00I H 0.604447 0.535342 1.000214 0.037 Uiso 1 1 calc R . . . .
C00J C 0.8183(4) 0.61099(15) 0.9293(4) 0.0296(9) Uani 1 1 d . . . . .
C00K C 0.6039(4) 0.67401(17) 0.4011(4) 0.0333(10) Uani 1 1 d . . . . .
H00K H 0.607856 0.641866 0.393738 0.040 Uiso 1 1 calc R . . . .
C1 C 0.1580(4) 0.69448(15) 0.5037(4) 0.0306(9) Uani 1 1 d . . . . .
C00M C 0.8936(4) 0.62413(15) 0.8294(4) 0.0304(9) Uani 1 1 d . . . . .
H00A H 0.972782 0.644309 0.867882 0.036 Uiso 1 1 calc R . . . .
H00B H 0.931604 0.596185 0.801259 0.036 Uiso 1 1 calc R . . . .
C9 C 0.3760(4) 0.61777(16) 0.8098(4) 0.0308(9) Uani 1 1 d . . . . .
H9A H 0.461412 0.635110 0.849172 0.037 Uiso 1 1 calc R . . . .
H9B H 0.404598 0.588889 0.778066 0.037 Uiso 1 1 calc R . . . .
C10 C 0.2997(4) 0.60655(15) 0.9102(4) 0.0298(9) Uani 1 1 d . . . . .
C00P C 0.5358(4) 0.74846(19) 0.3042(4) 0.0380(11) Uani 1 1 d . . . . .
H00P H 0.493930 0.766270 0.233061 0.046 Uiso 1 1 calc R . . . .
C6 C 0.0121(4) 0.70257(16) 0.4730(4) 0.0339(10) Uani 1 1 d . . . . .
H6 H -0.042020 0.689473 0.522315 0.041 Uiso 1 1 calc R . . . .
C11 C 0.3011(4) 0.63851(17) 1.0058(4) 0.0349(10) Uani 1 1 d . . . . .
H11 H 0.347378 0.666777 1.006407 0.042 Uiso 1 1 calc R . . . .
C17 C 0.0240(4) 0.44819(16) 0.6005(5) 0.0347(10) Uani 1 1 d . . . . .
H17A H -0.059677 0.466160 0.559809 0.042 Uiso 1 1 calc R . . . .
H17B H -0.000315 0.426634 0.659620 0.042 Uiso 1 1 calc R . . . .
C00T C 0.5939(4) 0.76963(17) 0.4203(5) 0.0363(10) Uani 1 1 d . . . . .
H00T H 0.591195 0.801820 0.426931 0.044 Uiso 1 1 calc R . . . .
C00U C 0.8340(5) 0.63891(16) 1.0355(4) 0.0348(10) Uani 1 1 d . . . . .
H00U H 0.892700 0.664817 1.045419 0.042 Uiso 1 1 calc R . . . .
C00V C 0.5407(4) 0.70065(19) 0.2952(4) 0.0386(11) Uani 1 1 d . . . . .
H00V H 0.501498 0.686203 0.217616 0.046 Uiso 1 1 calc R . . . .
C13 C 0.1678(4) 0.58659(18) 1.1021(4) 0.0359(10) Uani 1 1 d . . . . .
H13 H 0.125289 0.579721 1.166542 0.043 Uiso 1 1 calc R . . . .
C12 C 0.2347(5) 0.62899(18) 1.1005(5) 0.0405(11) Uani 1 1 d . . . . .
H12 H 0.234991 0.651025 1.162858 0.049 Uiso 1 1 calc R . . . .
C00Y C 0.7640(5) 0.62907(17) 1.1275(5) 0.0392(11) Uani 1 1 d . . . . .
H00Y H 0.775404 0.648317 1.197879 0.047 Uiso 1 1 calc R . . . .
C2 C 0.2358(5) 0.71430(18) 0.4281(5) 0.0400(11) Uani 1 1 d . . . . .
H2 H 0.333123 0.709239 0.447488 0.048 Uiso 1 1 calc R . . . .
C010 C 0.5476(5) 0.45096(16) 0.6123(5) 0.0362(10) Uani 1 1 d . . . . .
H01A H 0.456733 0.464735 0.570421 0.043 Uiso 1 1 calc R . . . .
H01B H 0.534462 0.429648 0.677039 0.043 Uiso 1 1 calc R . . . .
C011 C 0.6771(5) 0.59034(17) 1.1136(4) 0.0349(10) Uani 1 1 d . . . . .
H011 H 0.628976 0.583641 1.174310 0.042 Uiso 1 1 calc R . . . .
C5 C -0.0525(4) 0.72999(17) 0.3695(5) 0.0389(11) Uani 1 1 d . . . . .
H5 H -0.149644 0.735287 0.349833 0.047 Uiso 1 1 calc R . . . .
C18 C 0.0773(5) 0.42232(18) 0.5029(5) 0.0412(11) Uani 1 1 d . . . . .
H18A H 0.108720 0.444134 0.449722 0.062 Uiso 1 1 calc GR . . . .
H18B H 0.002244 0.403627 0.451815 0.062 Uiso 1 1 calc GR . . . .
H18C H 0.154945 0.402669 0.544818 0.062 Uiso 1 1 calc GR . . . .
C4 C 0.0262(5) 0.74933(18) 0.2962(5) 0.0410(11) Uani 1 1 d . . . . .
H4 H -0.017482 0.767868 0.227177 0.049 Uiso 1 1 calc R . . . .
C015 C 0.6078(5) 0.42577(18) 0.5176(5) 0.0430(11) Uani 1 1 d . . . . .
H01C H 0.628410 0.447745 0.458869 0.065 Uiso 1 1 calc GR . . . .
H01D H 0.539932 0.403516 0.472170 0.065 Uiso 1 1 calc GR . . . .
H01E H 0.693274 0.410010 0.561368 0.065 Uiso 1 1 calc GR . . . .
C3 C 0.1719(5) 0.7413(2) 0.3250(5) 0.0465(13) Uani 1 1 d . . . . .
H3 H 0.225330 0.754050 0.274657 0.056 Uiso 1 1 calc R . . . .

loop_
_atom_site_aniso_label
_atom_site_aniso_U_11
_atom_site_aniso_U_22
_atom_site_aniso_U_33
_atom_site_aniso_U_23
_atom_site_aniso_U_13
_atom_site_aniso_U_12
O2 0.0190(14) 0.0398(17) 0.0345(16) -0.0042(13) 0.0049(12) -0.0012(11)
O002 0.0202(14) 0.0392(17) 0.0359(17) -0.0043(13) 0.0066(12) -0.0021(11)
O1 0.0159(14) 0.0444(18) 0.0441(19) -0.0042(14) 0.0072(12) -0.0011(12)
O004 0.0164(14) 0.0461(19) 0.0448(19) -0.0058(14) 0.0079(12) -0.0018(12)
N1 0.0130(15) 0.0376(19) 0.0344(19) -0.0012(15) 0.0036(13) -0.0009(13)
N006 0.0166(16) 0.040(2) 0.0289(18) -0.0014(14) 0.0052(13) -0.0010(13)
C007 0.0132(17) 0.044(2) 0.024(2) 0.0002(16) 0.0043(14) -0.0010(15)
C8 0.0206(19) 0.035(2) 0.027(2) -0.0016(17) 0.0031(16) -0.0018(16)
C16 0.0194(19) 0.033(2) 0.028(2) 0.0029(16) 0.0069(15) 0.0026(15)
C15 0.0147(18) 0.039(2) 0.028(2) 0.0023(17) 0.0003(15) 0.0035(15)
C00B 0.0160(18) 0.036(2) 0.028(2) 0.0013(16) 0.0048(15) 0.0035(15)
C00C 0.0128(17) 0.037(2) 0.031(2) 0.0022(17) 0.0005(15) 0.0048(15)
C00D 0.0185(19) 0.034(2) 0.034(2) -0.0008(17) 0.0038(16) -0.0028(15)
C14 0.0172(19) 0.044(2) 0.031(2) 0.0050(18) 0.0017(15) 0.0020(16)
C7 0.0198(19) 0.036(2) 0.034(2) -0.0023(18) 0.0061(16) -0.0009(16)
C00G 0.0208(19) 0.046(3) 0.026(2) 0.0009(17) 0.0036(16) 0.0001(17)
C00H 0.0164(18) 0.040(2) 0.033(2) -0.0024(18) 0.0059(16) -0.0023(16)
C00I 0.0173(19) 0.041(2) 0.034(2) 0.0059(18) 0.0038(16) 0.0020(16)
C00J 0.0158(18) 0.038(2) 0.033(2) 0.0031(17) 0.0022(15) 0.0055(15)
C00K 0.0196(19) 0.044(3) 0.034(2) -0.0024(18) 0.0032(16) -0.0037(17)
C1 0.022(2) 0.036(2) 0.032(2) -0.0026(17) 0.0033(16) 0.0012(16)
C00M 0.0161(18) 0.037(2) 0.036(2) 0.0031(17) 0.0026(16) -0.0003(15)
C9 0.0149(18) 0.039(2) 0.035(2) 0.0029(18) 0.0001(16) -0.0015(15)
C10 0.0173(19) 0.038(2) 0.029(2) 0.0002(17) -0.0016(15) 0.0025(16)
C00P 0.0138(18) 0.064(3) 0.035(2) 0.014(2) 0.0043(16) 0.0060(18)
C6 0.021(2) 0.046(3) 0.035(2) -0.0001(19) 0.0067(17) -0.0018(17)
C11 0.023(2) 0.045(3) 0.033(2) -0.0016(19) 0.0021(17) -0.0015(17)
C17 0.019(2) 0.036(2) 0.045(3) -0.0020(19) 0.0011(18) -0.0032(16)
C00T 0.020(2) 0.045(3) 0.043(3) 0.005(2) 0.0060(18) 0.0062(17)
C00U 0.027(2) 0.038(2) 0.037(2) -0.0015(18) 0.0041(18) 0.0009(17)
C00V 0.0152(19) 0.070(3) 0.028(2) 0.001(2) 0.0014(16) -0.0038(19)
C13 0.023(2) 0.058(3) 0.024(2) 0.0028(19) 0.0025(16) 0.0026(18)
C12 0.029(2) 0.052(3) 0.037(3) -0.007(2) 0.0033(19) 0.001(2)
C00Y 0.033(2) 0.045(3) 0.036(3) -0.004(2) 0.0035(19) 0.0076(19)
C2 0.018(2) 0.054(3) 0.047(3) 0.012(2) 0.0073(19) 0.0040(18)
C010 0.025(2) 0.041(3) 0.040(3) -0.0030(19) 0.0050(18) -0.0040(17)
C011 0.026(2) 0.051(3) 0.029(2) 0.0049(19) 0.0098(17) 0.0057(18)
C5 0.017(2) 0.053(3) 0.044(3) 0.006(2) 0.0034(18) 0.0048(18)
C18 0.034(2) 0.044(3) 0.042(3) -0.006(2) 0.005(2) 0.0003(19)
C4 0.028(2) 0.048(3) 0.044(3) 0.011(2) 0.005(2) 0.0083(19)
C015 0.038(3) 0.048(3) 0.045(3) -0.008(2) 0.012(2) -0.006(2)
C3 0.027(2) 0.061(3) 0.053(3) 0.021(2) 0.013(2) 0.004(2)

loop_
_atom_type_symbol
_atom_type_description
_atom_type_scat_dispersion_real
_atom_type_scat_dispersion_imag
_atom_type_scat_source
C C 0.0181 0.0091 'International Tables Vol C Tables 4.2.6.8 and 6.1.1.4'
H H 0.0000 0.0000 'International Tables Vol C Tables 4.2.6.8 and 6.1.1.4'
N N 0.0311 0.0180 'International Tables Vol C Tables 4.2.6.8 and 6.1.1.4'
O O 0.0492 0.0322 'International Tables Vol C Tables 4.2.6.8 and 6.1.1.4'

loop_
_geom_angle_atom_site_label_1
_geom_angle_atom_site_label_2
_geom_angle_atom_site_label_3
_geom_angle
_geom_angle_site_symmetry_1
_geom_angle_site_symmetry_3
_geom_angle_publ_flag
C16 O2 C17 115.8(3) . . ?
C00B O002 C010 115.2(3) . . ?
C16 N1 C15 124.2(3) . . ?
C00B N006 C00C 126.5(3) . . ?
C00G C007 C00H 120.2(4) . . ?
C00G C007 C00K 118.2(4) . . ?
C00K C007 C00H 121.4(4) . . ?
C7 C8 C9 176.9(4) . . ?
O1 C16 O2 123.6(4) . . ?
O1 C16 N1 126.3(4) . . ?
N1 C16 O2 110.1(3) . . ?
C14 C15 N1 120.5(4) . . ?
C14 C15 C10 120.4(4) . . ?
C10 C15 N1 119.1(4) . . ?
O004 C00B O002 123.7(4) . . ?
O004 C00B N006 126.5(4) . . ?
N006 C00B O002 109.8(3) . . ?
C00I C00C N006 121.7(4) . . ?
C00I C00C C00J 119.8(4) . . ?
C00J C00C N006 118.4(4) . . ?
C00H C00D C00M 176.7(4) . . ?
C13 C14 C15 120.5(4) . . ?
C8 C7 C1 177.0(4) . . ?
C00T C00G C007 121.0(4) . . ?
C00D C00H C007 174.9(4) . . ?
C011 C00I C00C 120.6(4) . . ?
C00C C00J C00M 121.8(4) . . ?
C00U C00J C00C 118.8(4) . . ?
C00U C00J C00M 119.4(4) . . ?
C00V C00K C007 120.5(4) . . ?
C6 C1 C7 121.2(4) . . ?
C2 C1 C7 120.3(4) . . ?
C2 C1 C6 118.5(4) . . ?
C00D C00M C00J 113.7(3) . . ?
C8 C9 C10 114.2(3) . . ?
C15 C10 C9 121.9(4) . . ?
C11 C10 C15 118.4(4) . . ?
C11 C10 C9 119.7(4) . . ?
C00V C00P C00T 119.3(4) . . ?
C5 C6 C1 120.4(4) . . ?
C12 C11 C10 121.2(4) . . ?
O2 C17 C18 106.5(4) . . ?
C00G C00T C00P 120.5(5) . . ?
C00J C00U C00Y 121.5(4) . . ?
C00P C00V C00K 120.4(4) . . ?
C14 C13 C12 119.5(4) . . ?
C13 C12 C11 119.9(5) . . ?
C011 C00Y C00U 119.5(4) . . ?
C3 C2 C1 121.2(4) . . ?
O002 C010 C015 106.5(4) . . ?
C00Y C011 C00I 119.8(4) . . ?
C4 C5 C6 120.3(4) . . ?
C5 C4 C3 120.1(4) . . ?
C2 C3 C4 119.6(5) . . ?

loop_
_geom_bond_atom_site_label_1
_geom_bond_atom_site_label_2
_geom_bond_distance
_geom_bond_site_symmetry_2
_geom_bond_publ_flag
O2 C16 1.351(5) . ?
O2 C17 1.445(5) . ?
O002 C00B 1.350(5) . ?
O002 C010 1.445(5) . ?
O1 C16 1.221(5) . ?
O004 C00B 1.216(5) . ?
N1 C16 1.344(5) . ?
N1 C15 1.423(5) . ?
N006 C00B 1.350(5) . ?
N006 C00C 1.417(5) . ?
C007 C00G 1.392(6) . ?
C007 C00H 1.438(6) . ?
C007 C00K 1.398(6) . ?
C8 C7 1.205(6) . ?
C8 C9 1.468(6) . ?
C15 C14 1.388(6) . ?
C15 C10 1.397(6) . ?
C00C C00I 1.391(6) . ?
C00C C00J 1.400(6) . ?
C00D C00H 1.196(6) . ?
C00D C00M 1.466(6) . ?
C14 C13 1.386(7) . ?
C7 C1 1.431(6) . ?
C00G C00T 1.380(6) . ?
C00I C011 1.389(6) . ?
C00J C00M 1.519(6) . ?
C00J C00U 1.386(6) . ?
C00K C00V 1.389(6) . ?
C1 C6 1.397(6) . ?
C1 C2 1.387(6) . ?
C9 C10 1.517(6) . ?
C10 C11 1.390(6) . ?
C00P C00T 1.385(7) . ?
C00P C00V 1.381(7) . ?
C6 C5 1.386(6) . ?
C11 C12 1.389(7) . ?
C17 C18 1.504(7) . ?
C00U C00Y 1.388(7) . ?
C13 C12 1.387(7) . ?
C00Y C011 1.386(7) . ?
C2 C3 1.374(7) . ?
C010 C015 1.506(7) . ?
C5 C4 1.369(7) . ?
C4 C3 1.395(7) . ?
